data_7208391
loop_
_publ_author_name
'Zhou, Jian'
'An, Litao'
'Hu, Feilong'
'Liu, Xing'
'Zhao, Rongqing'
'Lin, Jianwu'

_publ_section_title
;
 A series of new lanthanoid thioantimonates: a rare example of
 organic-decorated cationic lanthanoid thioantimonate chains based on
 asymmetric dinuclear lanthanide complexes
;
_journal_issue 17
_journal_name_full CrystEngComm
_journal_page_first 5544
_journal_paper_doi 10.1039/c2ce25680k
_journal_volume 14
_journal_year 2012
_chemical_formula_moiety 'C12 H36 Gd N8, S4 Sb '
_chemical_formula_sum 'C12 H36 Gd N8 S4 Sb'
_chemical_formula_weight 699.78
_chemical_name_systematic
;
?
;
_space_group_IT_number 61
_symmetry_cell_setting orthorhombic
_symmetry_space_group_name_Hall '-P 2ac 2ab'
_symmetry_space_group_name_H-M 'P b c a'
_atom_sites_solution_hydrogens geom
_atom_sites_solution_primary direct
_atom_sites_solution_secondary difmap
_audit_creation_method SHELXL-97
_cell_angle_alpha 90.00
_cell_angle_beta 90.00
_cell_angle_gamma 90.00
_cell_formula_units_Z 8
_cell_length_a 13.440(3)
_cell_length_b 13.324(3)
_cell_length_c 26.002(5)
_cell_measurement_temperature 296(2)
_cell_measurement_theta_max 25.10
_cell_measurement_theta_min 1.57
_cell_volume 4656.3(17)
_computing_structure_refinement 'SHELXL-97 (Sheldrick, 1997)'
_computing_structure_solution 'SHELXS-97 (Sheldrick, 1990)'
_diffrn_ambient_temperature 296(2)
_diffrn_detector_area_resol_mean 7.31
_diffrn_measured_fraction_theta_full 1.000
_diffrn_measured_fraction_theta_max 1.000
_diffrn_measurement_device_type 'Rigaku Mercury'
_diffrn_measurement_method \w
_diffrn_radiation_monochromator graphite
_diffrn_radiation_source 'fine-focus sealed tube'
_diffrn_radiation_type MoK\a
_diffrn_radiation_wavelength 0.71073
_diffrn_reflns_av_R_equivalents 0.0468
_diffrn_reflns_av_sigmaI/netI 0.0311
_diffrn_reflns_limit_h_max 16
_diffrn_reflns_limit_h_min -16
_diffrn_reflns_limit_k_max 10
_diffrn_reflns_limit_k_min -15
_diffrn_reflns_limit_l_max 30
_diffrn_reflns_limit_l_min -31
_diffrn_reflns_number 24785
_diffrn_reflns_theta_full 25.10
_diffrn_reflns_theta_max 25.10
_diffrn_reflns_theta_min 1.57
_exptl_absorpt_coefficient_mu 4.358
_exptl_absorpt_correction_T_max 0.2838
_exptl_absorpt_correction_T_min 0.1868
_exptl_absorpt_correction_type multi-scan
_exptl_absorpt_process_details 'Jacobson, R. (1998) Private communication'
_exptl_crystal_colour red
_exptl_crystal_density_diffrn 1.997
_exptl_crystal_density_method 'not measured'
_exptl_crystal_description block
_exptl_crystal_F_000 2744
_exptl_crystal_size_max 0.18
_exptl_crystal_size_mid 0.16
_exptl_crystal_size_min 0.12
_refine_diff_density_max 0.526
_refine_diff_density_min -0.462
_refine_diff_density_rms 0.095
_refine_ls_extinction_coef 0.000285(15)
_refine_ls_extinction_expression Fc^*^=kFc[1+0.001xFc^2^\l^3^/sin(2\q)]^-1/4^
_refine_ls_extinction_method SHELXL
_refine_ls_goodness_of_fit_ref 1.011
_refine_ls_hydrogen_treatment constr
_refine_ls_matrix_type full
_refine_ls_number_parameters 236
_refine_ls_number_reflns 4145
_refine_ls_number_restraints 0
_refine_ls_restrained_S_all 1.011
_refine_ls_R_factor_all 0.0387
_refine_ls_R_factor_gt 0.0237
_refine_ls_shift/su_max 0.001
_refine_ls_shift/su_mean 0.000
_refine_ls_structure_factor_coef Fsqd
_refine_ls_weighting_details 'calc w=1/[\s^2^(Fo^2^)+(0.0156P)^2^+4.2708P] where P=(Fo^2^+2Fc^2^)/3'
_refine_ls_weighting_scheme calc
_refine_ls_wR_factor_gt 0.0456
_refine_ls_wR_factor_ref 0.0500
_reflns_number_gt 3139
_reflns_number_total 4145
_reflns_threshold_expression >2sigma(I)
_cod_data_source_file c2ce25680k.txt
_cod_data_source_block 2
_cod_original_sg_symbol_Hall '-P 2ac 2ab '
_cod_original_sg_symbol_H-M Pbca
_cod_database_code 7208391

loop_
_symmetry_equiv_pos_as_xyz
'x, y, z'
'-x+1/2, -y, z+1/2'
'-x, y+1/2, -z+1/2'
'x+1/2, -y+1/2, -z'
'-x, -y, -z'
'x-1/2, y, -z-1/2'
'x, -y-1/2, z-1/2'
'-x-1/2, y-1/2, z'

loop_
_atom_site_label
_atom_site_type_symbol
_atom_site_fract_x
_atom_site_fract_y
_atom_site_fract_z
_atom_site_U_iso_or_equiv
_atom_site_adp_type
_atom_site_occupancy
_atom_site_symmetry_multiplicity
_atom_site_calc_flag
_atom_site_refinement_flags
Gd1 Gd 0.028945(14) 0.710206(15) 0.124643(7) 0.01958(7) Uani 1 1 d .
Sb1 Sb 0.016451(19) 0.23352(2) 0.125922(12) 0.02281(8) Uani 1 1 d .
S4 S -0.15338(8) 0.20640(10) 0.11967(4) 0.0374(3) Uani 1 1 d .
S3 S 0.10426(9) 0.08236(9) 0.12806(6) 0.0448(3) Uani 1 1 d .
S2 S 0.07720(9) 0.33731(9) 0.06036(4) 0.0357(3) Uani 1 1 d .
S1 S 0.05093(9) 0.32122(9) 0.20074(4) 0.0368(3) Uani 1 1 d .
N1 N -0.1203(2) 0.7754(3) 0.17668(13) 0.0272(8) Uani 1 1 d .
H1C H -0.1761 0.7445 0.1660 0.033 Uiso 1 1 calc R
H1D H -0.1114 0.7607 0.2102 0.033 Uiso 1 1 calc R
N8 N -0.1152(2) 0.6351(3) 0.07394(13) 0.0324(9) Uani 1 1 d .
H8C H -0.1708 0.6709 0.0800 0.039 Uiso 1 1 calc R
H8D H -0.1017 0.6387 0.0401 0.039 Uiso 1 1 calc R
N6 N 0.0875(3) 0.6952(3) 0.21578(13) 0.0312(9) Uani 1 1 d .
H6C H 0.0446 0.7345 0.2339 0.037 Uiso 1 1 calc R
N2 N -0.0306(3) 0.8790(3) 0.09456(13) 0.0310(9) Uani 1 1 d .
H2C H 0.0140 0.9241 0.1072 0.037 Uiso 1 1 calc R
N7 N -0.0332(3) 0.5509(3) 0.16613(13) 0.0300(9) Uani 1 1 d .
H7C H 0.0104 0.5018 0.1569 0.036 Uiso 1 1 calc R
N4 N 0.1543(3) 0.5816(3) 0.09270(13) 0.0331(9) Uani 1 1 d .
H4C H 0.2112 0.5888 0.1106 0.040 Uiso 1 1 calc R
H4D H 0.1305 0.5197 0.0991 0.040 Uiso 1 1 calc R
C1 C -0.1316(3) 0.8845(3) 0.17063(16) 0.0344(11) Uani 1 1 d .
H1A H -0.0785 0.9190 0.1887 0.041 Uiso 1 1 calc R
H1B H -0.1946 0.9059 0.1852 0.041 Uiso 1 1 calc R
C11 C -0.1312(3) 0.5192(4) 0.14663(18) 0.0389(12) Uani 1 1 d .
H11A H -0.1829 0.5609 0.1614 0.047 Uiso 1 1 calc R
H11B H -0.1439 0.4501 0.1564 0.047 Uiso 1 1 calc R
N5 N 0.1815(3) 0.8212(3) 0.14319(14) 0.0429(11) Uani 1 1 d .
H5C H 0.2368 0.7910 0.1313 0.052 Uiso 1 1 calc R
H5D H 0.1748 0.8804 0.1269 0.052 Uiso 1 1 calc R
N3 N 0.0828(3) 0.7448(3) 0.03347(13) 0.0307(9) Uani 1 1 d .
H3C H 0.0375 0.7131 0.0131 0.037 Uiso 1 1 calc R
C12 C -0.1319(4) 0.5290(4) 0.08868(18) 0.0433(13) Uani 1 1 d .
H12A H -0.0801 0.4872 0.0740 0.052 Uiso 1 1 calc R
H12B H -0.1954 0.5063 0.0753 0.052 Uiso 1 1 calc R
C5 C 0.1801(3) 0.6984(4) 0.02110(17) 0.0378(12) Uani 1 1 d .
H5A H 0.2330 0.7331 0.0392 0.045 Uiso 1 1 calc R
H5B H 0.1928 0.7031 -0.0155 0.045 Uiso 1 1 calc R
C10 C -0.0286(4) 0.5573(3) 0.22301(17) 0.0404(12) Uani 1 1 d .
H10A H -0.0405 0.4917 0.2380 0.048 Uiso 1 1 calc R
H10B H -0.0791 0.6031 0.2356 0.048 Uiso 1 1 calc R
C2 C -0.1280(3) 0.9103(3) 0.11471(16) 0.0348(11) Uani 1 1 d .
H2A H -0.1809 0.8758 0.0965 0.042 Uiso 1 1 calc R
H2B H -0.1369 0.9819 0.1101 0.042 Uiso 1 1 calc R
C9 C 0.0734(4) 0.5945(4) 0.23767(17) 0.0413(12) Uani 1 1 d .
H9A H 0.0796 0.5971 0.2748 0.050 Uiso 1 1 calc R
H9B H 0.1238 0.5491 0.2245 0.050 Uiso 1 1 calc R
C7 C 0.1909(3) 0.8384(4) 0.19869(19) 0.0457(14) Uani 1 1 d .
H7A H 0.1377 0.8819 0.2105 0.055 Uiso 1 1 calc R
H7B H 0.2539 0.8710 0.2061 0.055 Uiso 1 1 calc R
C4 C 0.0753(4) 0.8518(3) 0.02034(17) 0.0427(13) Uani 1 1 d .
H4A H 0.0822 0.8609 -0.0165 0.051 Uiso 1 1 calc R
H4B H 0.1276 0.8893 0.0373 0.051 Uiso 1 1 calc R
C6 C 0.1769(4) 0.5901(4) 0.03732(16) 0.0413(12) Uani 1 1 d .
H6A H 0.1264 0.5550 0.0176 0.050 Uiso 1 1 calc R
H6B H 0.2406 0.5588 0.0302 0.050 Uiso 1 1 calc R
C8 C 0.1857(4) 0.7395(4) 0.2260(2) 0.0452(14) Uani 1 1 d .
H8A H 0.2378 0.6952 0.2137 0.054 Uiso 1 1 calc R
H8B H 0.1947 0.7491 0.2627 0.054 Uiso 1 1 calc R
C3 C -0.0253(4) 0.8886(4) 0.03791(17) 0.0487(14) Uani 1 1 d .
H3A H -0.0343 0.9581 0.0280 0.058 Uiso 1 1 calc R
H3B H -0.0774 0.8490 0.0220 0.058 Uiso 1 1 calc R

loop_
_atom_site_aniso_label
_atom_site_aniso_U_11
_atom_site_aniso_U_22
_atom_site_aniso_U_33
_atom_site_aniso_U_23
_atom_site_aniso_U_13
_atom_site_aniso_U_12
Gd1 0.02025(11) 0.01963(12) 0.01886(10) 0.00023(9) 0.00014(9) -0.00082(8)
Sb1 0.02086(14) 0.02337(16) 0.02421(15) -0.00127(13) -0.00003(14) -0.00004(11)
S4 0.0200(5) 0.0551(8) 0.0373(7) -0.0013(6) -0.0009(5) -0.0040(5)
S3 0.0317(6) 0.0242(6) 0.0785(9) -0.0050(7) 0.0076(7) 0.0045(5)
S2 0.0407(7) 0.0406(7) 0.0258(6) 0.0045(5) 0.0032(5) -0.0070(6)
S1 0.0490(7) 0.0357(7) 0.0257(6) -0.0039(5) -0.0063(5) -0.0042(6)
N1 0.027(2) 0.030(2) 0.0242(19) 0.0016(16) 0.0001(16) 0.0029(17)
N8 0.027(2) 0.045(3) 0.026(2) -0.0039(17) 0.0008(16) -0.0042(18)
N6 0.031(2) 0.036(2) 0.0274(19) 0.0024(17) -0.0024(16) 0.0057(18)
N2 0.038(2) 0.023(2) 0.032(2) 0.0006(16) 0.0036(18) -0.0010(17)
N7 0.030(2) 0.021(2) 0.039(2) 0.0017(16) 0.0065(17) 0.0007(17)
N4 0.031(2) 0.034(2) 0.034(2) 0.0012(18) 0.0048(17) 0.0050(18)
C1 0.029(2) 0.034(3) 0.040(3) -0.005(2) 0.002(2) 0.011(2)
C11 0.034(3) 0.029(3) 0.054(3) 0.004(2) 0.008(2) -0.008(2)
N5 0.035(2) 0.052(3) 0.042(2) -0.001(2) -0.0021(18) -0.013(2)
N3 0.034(2) 0.033(2) 0.025(2) 0.0012(15) 0.0036(18) -0.0061(17)
C12 0.032(3) 0.038(3) 0.060(4) -0.018(3) 0.001(2) -0.005(2)
C5 0.031(3) 0.056(4) 0.026(2) 0.000(2) 0.0046(19) -0.002(2)
C10 0.060(3) 0.030(3) 0.032(3) 0.011(2) 0.013(2) 0.007(3)
C2 0.034(3) 0.026(3) 0.045(3) 0.006(2) -0.001(2) 0.006(2)
C9 0.058(3) 0.040(3) 0.026(3) 0.009(2) -0.004(2) 0.011(3)
C7 0.026(3) 0.055(4) 0.055(3) -0.023(3) -0.004(2) -0.003(2)
C4 0.067(4) 0.032(3) 0.029(3) 0.010(2) 0.013(2) -0.001(3)
C6 0.038(3) 0.054(4) 0.031(3) -0.008(2) 0.008(2) 0.014(3)
C8 0.033(3) 0.065(4) 0.037(3) -0.002(3) -0.013(2) -0.001(3)
C3 0.071(4) 0.035(3) 0.039(3) 0.017(2) 0.006(3) 0.015(3)

loop_
_atom_type_symbol
_atom_type_description
_atom_type_scat_dispersion_real
_atom_type_scat_dispersion_imag
_atom_type_scat_source
C C 0.0033 0.0016 'International Tables Vol C Tables 4.2.6.8 and 6.1.1.4'
H H 0.0000 0.0000 'International Tables Vol C Tables 4.2.6.8 and 6.1.1.4'
N N 0.0061 0.0033 'International Tables Vol C Tables 4.2.6.8 and 6.1.1.4'
O O 0.0106 0.0060 'International Tables Vol C Tables 4.2.6.8 and 6.1.1.4'
S S 0.1246 0.1234 'International Tables Vol C Tables 4.2.6.8 and 6.1.1.4'
Cl Cl 0.1484 0.1585 'International Tables Vol C Tables 4.2.6.8 and 6.1.1.4'
Sb Sb -0.5866 1.5461 'International Tables Vol C Tables 4.2.6.8 and 6.1.1.4'
Gd Gd -0.1653 3.9035 'International Tables Vol C Tables 4.2.6.8 and 6.1.1.4'

loop_
_geom_angle_atom_site_label_1
_geom_angle_atom_site_label_2
_geom_angle_atom_site_label_3
_geom_angle
N6 Gd1 N2 117.79(12)
N6 Gd1 N3 144.49(12)
N2 Gd1 N3 68.58(11)
N6 Gd1 N7 68.43(12)
N2 Gd1 N7 141.35(12)
N3 Gd1 N7 130.60(11)
N6 Gd1 N4 92.69(11)
N2 Gd1 N4 135.44(11)
N3 Gd1 N4 68.03(11)
N7 Gd1 N4 78.00(11)
N6 Gd1 N8 134.20(11)
N2 Gd1 N8 87.03(12)
N3 Gd1 N8 78.65(11)
N7 Gd1 N8 68.86(12)
N4 Gd1 N8 94.03(12)
N6 Gd1 N1 76.95(11)
N2 Gd1 N1 67.23(11)
N3 Gd1 N1 131.08(11)
N7 Gd1 N1 78.52(11)
N4 Gd1 N1 156.45(11)
N8 Gd1 N1 79.16(11)
N6 Gd1 N5 67.56(12)
N2 Gd1 N5 78.31(13)
N3 Gd1 N5 80.94(12)
N7 Gd1 N5 131.84(12)
N4 Gd1 N5 85.45(13)
N8 Gd1 N5 158.16(12)
N1 Gd1 N5 109.18(12)
S1 Sb1 S4 109.56(4)
S1 Sb1 S3 108.30(5)
S4 Sb1 S3 111.42(5)
S1 Sb1 S2 104.11(5)
S4 Sb1 S2 112.61(4)
S3 Sb1 S2 110.51(5)
C1 N1 Gd1 111.0(2)
C1 N1 H1C 109.4
Gd1 N1 H1C 109.4
C1 N1 H1D 109.4
Gd1 N1 H1D 109.4
H1C N1 H1D 108.0
C12 N8 Gd1 110.9(3)
C12 N8 H8C 109.5
Gd1 N8 H8C 109.5
C12 N8 H8D 109.5
Gd1 N8 H8D 109.5
H8C N8 H8D 108.1
C8 N6 C9 114.3(4)
C8 N6 Gd1 114.9(3)
C9 N6 Gd1 113.5(3)
C8 N6 H6C 104.1
C9 N6 H6C 104.1
Gd1 N6 H6C 104.1
C2 N2 C3 111.9(4)
C2 N2 Gd1 115.2(3)
C3 N2 Gd1 111.8(3)
C2 N2 H2C 105.7
C3 N2 H2C 105.7
Gd1 N2 H2C 105.7
C11 N7 C10 113.4(4)
C11 N7 Gd1 113.0(3)
C10 N7 Gd1 111.4(3)
C11 N7 H7C 106.2
C10 N7 H7C 106.2
Gd1 N7 H7C 106.2
C6 N4 Gd1 113.8(3)
C6 N4 H4C 108.8
Gd1 N4 H4C 108.8
C6 N4 H4D 108.8
Gd1 N4 H4D 108.8
H4C N4 H4D 107.7
N1 C1 C2 109.1(3)
N1 C1 H1A 109.9
C2 C1 H1A 109.9
N1 C1 H1B 109.9
C2 C1 H1B 109.9
H1A C1 H1B 108.3
N7 C11 C12 108.9(4)
N7 C11 H11A 109.9
C12 C11 H11A 109.9
N7 C11 H11B 109.9
C12 C11 H11B 109.9
H11A C11 H11B 108.3
C7 N5 Gd1 110.1(3)
C7 N5 H5C 109.6
Gd1 N5 H5C 109.6
C7 N5 H5D 109.6
Gd1 N5 H5D 109.6
H5C N5 H5D 108.2
C4 N3 C5 114.5(4)
C4 N3 Gd1 112.1(3)
C5 N3 Gd1 112.4(3)
C4 N3 H3C 105.6
C5 N3 H3C 105.6
Gd1 N3 H3C 105.6
N8 C12 C11 109.8(4)
N8 C12 H12A 109.7
C11 C12 H12A 109.7
N8 C12 H12B 109.7
C11 C12 H12B 109.7
H12A C12 H12B 108.2
N3 C5 C6 108.3(4)
N3 C5 H5A 110.0
C6 C5 H5A 110.0
N3 C5 H5B 110.0
C6 C5 H5B 110.0
H5A C5 H5B 108.4
N7 C10 C9 108.0(4)
N7 C10 H10A 110.1
C9 C10 H10A 110.1
N7 C10 H10B 110.1
C9 C10 H10B 110.1
H10A C10 H10B 108.4
N2 C2 C1 108.1(3)
N2 C2 H2A 110.1
C1 C2 H2A 110.1
N2 C2 H2B 110.1
C1 C2 H2B 110.1
H2A C2 H2B 108.4
N6 C9 C10 108.6(4)
N6 C9 H9A 110.0
C10 C9 H9A 110.0
N6 C9 H9B 110.0
C10 C9 H9B 110.0
H9A C9 H9B 108.3
N5 C7 C8 109.0(4)
N5 C7 H7A 109.9
C8 C7 H7A 109.9
N5 C7 H7B 109.9
C8 C7 H7B 109.9
H7A C7 H7B 108.3
N3 C4 C3 107.8(4)
N3 C4 H4A 110.1
C3 C4 H4A 110.1
N3 C4 H4B 110.1
C3 C4 H4B 110.1
H4A C4 H4B 108.5
N4 C6 C5 110.6(4)
N4 C6 H6A 109.5
C5 C6 H6A 109.5
N4 C6 H6B 109.5
C5 C6 H6B 109.5
H6A C6 H6B 108.1
N6 C8 C7 108.0(4)
N6 C8 H8A 110.1
C7 C8 H8A 110.1
N6 C8 H8B 110.1
C7 C8 H8B 110.1
H8A C8 H8B 108.4
N2 C3 C4 108.5(4)
N2 C3 H3A 110.0
C4 C3 H3A 110.0
N2 C3 H3B 110.0
C4 C3 H3B 110.0
H3A C3 H3B 108.4

loop_
_geom_bond_atom_site_label_1
_geom_bond_atom_site_label_2
_geom_bond_distance
Gd1 N6 2.505(3)
Gd1 N2 2.511(3)
Gd1 N3 2.521(3)
Gd1 N7 2.523(3)
Gd1 N4 2.542(3)
Gd1 N8 2.548(3)
Gd1 N1 2.570(3)
Gd1 N5 2.574(4)
Sb1 S1 2.3162(12)
Sb1 S4 2.3168(11)
Sb1 S3 2.3350(12)
Sb1 S2 2.3421(12)
N1 C1 1.470(5)
N1 H1C 0.9000
N1 H1D 0.9000
N8 C12 1.483(6)
N8 H8C 0.9000
N8 H8D 0.9000
N6 C8 1.470(6)
N6 C9 1.470(5)
N6 H6C 0.9100
N2 C2 1.471(5)
N2 C3 1.480(5)
N2 H2C 0.9100
N7 C11 1.473(5)
N7 C10 1.483(5)
N7 H7C 0.9100
N4 C6 1.476(5)
N4 H4C 0.9000
N4 H4D 0.9000
C1 C2 1.495(6)
C1 H1A 0.9700
C1 H1B 0.9700
C11 C12 1.512(6)
C11 H11A 0.9700
C11 H11B 0.9700
N5 C7 1.467(6)
N5 H5C 0.9000
N5 H5D 0.9000
N3 C4 1.470(5)
N3 C5 1.482(5)
N3 H3C 0.9100
C12 H12A 0.9700
C12 H12B 0.9700
C5 C6 1.504(6)
C5 H5A 0.9700
C5 H5B 0.9700
C10 C9 1.507(6)
C10 H10A 0.9700
C10 H10B 0.9700
C2 H2A 0.9700
C2 H2B 0.9700
C9 H9A 0.9700
C9 H9B 0.9700
C7 C8 1.500(7)
C7 H7A 0.9700
C7 H7B 0.9700
C4 C3 1.508(6)
C4 H4A 0.9700
C4 H4B 0.9700
C6 H6A 0.9700
C6 H6B 0.9700
C8 H8A 0.9700
C8 H8B 0.9700
C3 H3A 0.9700
C3 H3B 0.9700
